data_1503520
loop_
_publ_author_name
'Davies, Stephen G.'
'Lee, James A.'
'Roberts, Paul M.'
'Thomson, James E.'
'Yin, Jingda'

_publ_section_title
;
 Parallel kinetic resolution of acyclic \g-amino-\a,\b-unsaturated esters:
 application to the asymmetric synthesis of 4-aminopyrrolidin-2-ones.
;
_journal_issue 1
_journal_name_full 'Organic letters'
_journal_page_first 218
_journal_page_last 221
_journal_paper_doi 10.1021/ol203011u
_journal_volume 14
_journal_year 2012
_chemical_formula_moiety 'C8 H16 N2 O2'
_chemical_formula_sum 'C8 H16 N2 O2'
_chemical_formula_weight 172.23
_space_group_IT_number 61
_symmetry_cell_setting orthorhombic
_symmetry_space_group_name_Hall '-P 2ac 2ab'
_symmetry_space_group_name_H-M 'P b c a'
_atom_sites_solution_hydrogens difmap
_atom_sites_solution_primary direct
_cell_angle_alpha 90
_cell_angle_beta 90
_cell_angle_gamma 90
_cell_formula_units_Z 8
_cell_length_a 13.5392(6)
_cell_length_b 6.7124(4)
_cell_length_c 20.4694(10)
_cell_measurement_reflns_used 1911
_cell_measurement_temperature 150
_cell_measurement_theta_max 76
_cell_measurement_theta_min 3
_cell_volume 1860.27(17)
_computing_cell_refinement 'CrysAlis, (Oxford Diffraction, 2002)'
_computing_data_collection 'SuperNova, (Oxford Diffraction, 2010)'
_computing_data_reduction 'CrysAlis, (Oxford Diffraction, 2002)'
_computing_molecular_graphics 'CAMERON (Watkin et al., 1996)'
_computing_publication_material 'CRYSTALS (Betteridge et al., 2003)'
_computing_structure_refinement 'CRYSTALS (Betteridge et al., 2003)'
_computing_structure_solution 'SIR92 (Altomare et al., 1994)'
_diffrn_ambient_temperature 150
_diffrn_measured_fraction_theta_full 0.991
_diffrn_measured_fraction_theta_max 0.983
_diffrn_measurement_device Area
_diffrn_measurement_device_type 'Oxford Diffraction SuperNova'
_diffrn_measurement_method \w
_diffrn_radiation_monochromator graphite
_diffrn_radiation_type 'Cu K\a'
_diffrn_radiation_wavelength 1.54180
_diffrn_reflns_av_R_equivalents 0.032
_diffrn_reflns_limit_h_max 14
_diffrn_reflns_limit_h_min -16
_diffrn_reflns_limit_k_max 8
_diffrn_reflns_limit_k_min -5
_diffrn_reflns_limit_l_max 24
_diffrn_reflns_limit_l_min -25
_diffrn_reflns_number 4781
_diffrn_reflns_theta_full 75.120
_diffrn_reflns_theta_max 76.200
_diffrn_reflns_theta_min 4.320
_diffrn_standards_number 0
_exptl_absorpt_coefficient_mu 0.724
_exptl_absorpt_correction_T_max 0.97
_exptl_absorpt_correction_T_min 0.77
_exptl_absorpt_correction_type multi-scan
_exptl_absorpt_process_details 'CrysAlis, (Oxford Diffraction, 2002)'
_exptl_crystal_colour colourless
_exptl_crystal_density_diffrn 1.230
_exptl_crystal_density_method 'not measured'
_exptl_crystal_description plate
_exptl_crystal_F_000 752
_exptl_crystal_size_max 0.190
_exptl_crystal_size_mid 0.160
_exptl_crystal_size_min 0.040
_refine_diff_density_max 0.44
_refine_diff_density_min -0.46
_refine_ls_extinction_method None
_refine_ls_goodness_of_fit_ref 1.1802
_refine_ls_hydrogen_treatment constr
_refine_ls_matrix_type full
_refine_ls_number_parameters 109
_refine_ls_number_reflns 1911
_refine_ls_number_restraints 0
_refine_ls_R_factor_all 0.0708
_refine_ls_R_factor_gt 0.0608
_refine_ls_shift/su_max 0.0002210
_refine_ls_shift/su_mean 0.0000209
_refine_ls_structure_factor_coef Fsqd
_refine_ls_weighting_details
;
 Method= Modified Sheldrick 
 w=1/[\s^2^(F^2^) + ( 0.05P)^2^ + 5.80P] 
 ,where P=(max(Fo^2^,0) + 2Fc^2^)/3 
;
_refine_ls_weighting_scheme calc
_refine_ls_wR_factor_all 0.1994
_refine_ls_wR_factor_gt 0.1944
_refine_ls_wR_factor_ref 0.1994
_reflns_limit_h_max 16
_reflns_limit_h_min 0
_reflns_limit_k_max 8
_reflns_limit_k_min 0
_reflns_limit_l_max 25
_reflns_limit_l_min 0
_reflns_number_gt 1574
_reflns_number_total 1911
_reflns_threshold_expression I>2.0\s(I)
_oxford_diffrn_Wilson_B_factor 2.15
_oxford_diffrn_Wilson_scale 0.01
_oxford_refine_ls_r_factor_ref 0.0708
_oxford_refine_ls_scale 8.3(6)
_oxford_reflns_number_all 1911
_oxford_reflns_threshold_expression_ref I>-3.0\s(I)
_cod_data_source_file ol203011u_si_002.cif
_cod_data_source_block 70
_cod_depositor_comments
;
The following automatic conversions were performed:

'_symmetry_cell_setting' value 'Orthorhombic' changed to
'orthorhombic' according to
/home/saulius/struct/CIF-dictionaries/cif_core.dic dictionary named
'cif_core.dic' version 2.4.1 from
2010-06-29.

'_atom_sites_solution_primary' value 'Direct' changed to
'direct' according to
/home/saulius/struct/CIF-dictionaries/cif_core.dic dictionary named
'cif_core.dic' version 2.4.1 from 2010-06-29.

Automatic conversion script
Id: cif_fix_values 1715 2011-07-08 13:25:40Z adriana 
;
_cod_original_sg_symbol_H-M 'P b c a '
_cod_database_code 1503520

loop_
_symmetry_equiv_pos_as_xyz
x,y,z
-x,-y,-z
-x+1/2,y+1/2,z
x+1/2,-y+1/2,-z
x,-y+1/2,z+1/2
-x,y+1/2,-z+1/2
-x+1/2,-y,z+1/2
x+1/2,y,-z+1/2

loop_
_atom_site_label
_atom_site_type_symbol
_atom_site_fract_x
_atom_site_fract_y
_atom_site_fract_z
_atom_site_U_iso_or_equiv
_atom_site_occupancy
_atom_site_adp_type
_atom_site_refinement_flags_posn
O1 O 0.61707(17) 0.4463(4) 0.77299(11) 0.0271 1.0000 Uani .
C2 C 0.6050(2) 0.6565(5) 0.77587(15) 0.0239 1.0000 Uani .
C3 C 0.6372(2) 0.7544(5) 0.71262(15) 0.0203 1.0000 Uani .
N4 N 0.74254(19) 0.7261(4) 0.69939(13) 0.0220 1.0000 Uani .
C5 C 0.7642(2) 0.6695(5) 0.63828(15) 0.0225 1.0000 Uani .
O6 O 0.84874(17) 0.6471(4) 0.61641(12) 0.0294 1.0000 Uani .
C7 C 0.6697(2) 0.6434(5) 0.60024(15) 0.0240 1.0000 Uani .
C8 C 0.5861(2) 0.6717(5) 0.65060(15) 0.0207 1.0000 Uani .
N9 N 0.50688(19) 0.8079(4) 0.63062(12) 0.0217 1.0000 Uani .
C10 C 0.4501(2) 0.7433(6) 0.57245(16) 0.0280 1.0000 Uani .
C11 C 0.3843(3) 0.9157(7) 0.55191(19) 0.0437 1.0000 Uani .
C12 C 0.3909(3) 0.5575(8) 0.5877(2) 0.0472 1.0000 Uani .
H21 H 0.6435 0.7103 0.8132 0.0291 1.0000 Uiso R
H22 H 0.5343 0.6866 0.7831 0.0294 1.0000 Uiso R
H31 H 0.6207 0.9009 0.7167 0.0245 1.0000 Uiso R
H71 H 0.6652 0.7469 0.5661 0.0305 1.0000 Uiso R
H72 H 0.6663 0.5108 0.5795 0.0308 1.0000 Uiso R
H81 H 0.5561 0.5407 0.6623 0.0265 1.0000 Uiso R
H101 H 0.4956 0.7150 0.5349 0.0327 1.0000 Uiso R
H111 H 0.3529 0.8795 0.5111 0.0668 1.0000 Uiso R
H112 H 0.3358 0.9365 0.5853 0.0669 1.0000 Uiso R
H113 H 0.4239 1.0341 0.5452 0.0671 1.0000 Uiso R
H121 H 0.3516 0.5285 0.5493 0.0744 1.0000 Uiso R
H122 H 0.3502 0.5819 0.6254 0.0738 1.0000 Uiso R
H123 H 0.4357 0.4479 0.5962 0.0742 1.0000 Uiso R
H91 H 0.5344 0.9237 0.6212 0.0278 1.0000 Uiso R
H41 H 0.7860 0.7776 0.7240 0.0274 1.0000 Uiso R
H11 H 0.5833 0.3919 0.8024 0.0423 1.0000 Uiso R

loop_
_atom_site_aniso_label
_atom_site_aniso_U_11
_atom_site_aniso_U_22
_atom_site_aniso_U_33
_atom_site_aniso_U_23
_atom_site_aniso_U_13
_atom_site_aniso_U_12
O1 0.0302(12) 0.0230(12) 0.0281(12) 0.0038(10) 0.0100(10) 0.0023(10)
C2 0.0252(15) 0.0240(16) 0.0227(15) -0.0009(13) 0.0031(12) 0.0007(14)
C3 0.0172(14) 0.0212(15) 0.0225(15) -0.0009(12) -0.0001(11) -0.0022(12)
N4 0.0169(12) 0.0236(13) 0.0253(12) -0.0009(11) -0.0005(10) -0.0021(11)
C5 0.0229(15) 0.0193(15) 0.0253(15) 0.0033(12) 0.0005(12) 0.0009(13)
O6 0.0231(11) 0.0308(13) 0.0345(13) 0.0043(11) 0.0069(10) 0.0064(10)
C7 0.0247(15) 0.0254(17) 0.0218(15) -0.0013(13) -0.0001(12) 0.0045(14)
C8 0.0206(14) 0.0202(15) 0.0212(15) 0.0008(12) 0.0000(12) -0.0009(12)
N9 0.0180(12) 0.0241(13) 0.0231(13) 0.0003(11) -0.0014(10) -0.0014(11)
C10 0.0219(15) 0.042(2) 0.0202(15) -0.0015(14) -0.0014(12) -0.0042(15)
C11 0.035(2) 0.065(3) 0.0306(19) -0.0025(19) -0.0089(16) 0.016(2)
C12 0.044(2) 0.060(3) 0.038(2) -0.003(2) -0.0076(18) -0.025(2)

loop_
_atom_type_symbol
_atom_type_scat_dispersion_real
_atom_type_scat_dispersion_imag
_atom_type_scat_Cromer_Mann_a1
_atom_type_scat_Cromer_Mann_b1
_atom_type_scat_Cromer_Mann_a2
_atom_type_scat_Cromer_Mann_b2
_atom_type_scat_Cromer_Mann_a3
_atom_type_scat_Cromer_Mann_b3
_atom_type_scat_Cromer_Mann_a4
_atom_type_scat_Cromer_Mann_b4
_atom_type_scat_Cromer_Mann_c
_atom_type_scat_source
C 0.0181 0.0091 2.3100 20.8439 1.0200 10.2075 1.5886 0.5687 0.8650 51.6512 0.2156 'International Tables Vol C 4.2.6.8 and 6.1.1.4'
H 0.0000 0.0000 0.4930 10.5109 0.3229 26.1257 0.1402 3.1424 0.0408 57.7998 0.0030 'International Tables Vol C 4.2.6.8 and 6.1.1.4'
N 0.0311 0.0180 12.2126 0.0057 3.1322 9.8933 2.0125 28.9975 1.1663 0.5826 -11.5290 'International Tables Vol C 4.2.6.8 and 6.1.1.4'
O 0.0492 0.0322 3.0485 13.2771 2.2868 5.7011 1.5463 0.3239 0.8670 32.9089 0.2508 'International Tables Vol C 4.2.6.8 and 6.1.1.4'

loop_
_geom_angle_atom_site_label_1
_geom_angle_atom_site_label_2
_geom_angle_atom_site_label_3
_geom_angle
_geom_angle_publ_flag
C2 O1 H11 109.8 no
O1 C2 C3 111.2(3) yes
O1 C2 H21 109.4 no
C3 C2 H21 110.4 no
O1 C2 H22 108.7 no
C3 C2 H22 108.5 no
H21 C2 H22 108.6 no
C2 C3 N4 112.4(3) yes
C2 C3 C8 114.6(3) yes
N4 C3 C8 103.7(2) yes
C2 C3 H31 106.7 no
N4 C3 H31 110.9 no
C8 C3 H31 108.5 no
C3 N4 C5 115.0(3) yes
C3 N4 H41 120.9 no
C5 N4 H41 121.2 no
N4 C5 O6 125.1(3) yes
N4 C5 C7 109.2(3) yes
O6 C5 C7 125.7(3) yes
C5 C7 C8 105.3(2) yes
C5 C7 H71 109.6 no
C8 C7 H71 110.0 no
C5 C7 H72 111.4 no
C8 C7 H72 111.3 no
H71 C7 H72 109.1 no
C7 C8 C3 105.3(2) yes
C7 C8 N9 115.3(3) yes
C3 C8 N9 109.4(3) yes
C7 C8 H81 110.5 no
C3 C8 H81 107.6 no
N9 C8 H81 108.6 no
C8 N9 C10 114.9(3) yes
C8 N9 H91 107.5 no
C10 N9 H91 107.5 no
N9 C10 C11 107.7(3) yes
N9 C10 C12 110.5(3) yes
C11 C10 C12 112.0(3) yes
N9 C10 H101 110.6 no
C11 C10 H101 107.0 no
C12 C10 H101 109.0 no
C10 C11 H111 107.7 no
C10 C11 H112 108.4 no
H111 C11 H112 110.7 no
C10 C11 H113 109.8 no
H111 C11 H113 109.1 no
H112 C11 H113 111.1 no
C10 C12 H121 106.9 no
C10 C12 H122 109.1 no
H121 C12 H122 111.7 no
C10 C12 H123 109.4 no
H121 C12 H123 109.7 no
H122 C12 H123 110.0 no

loop_
_geom_bond_atom_site_label_1
_geom_bond_atom_site_label_2
_geom_bond_distance
_geom_bond_publ_flag
O1 C2 1.422(4) yes
O1 H11 0.839 no
C2 C3 1.516(4) yes
C2 H21 0.992 no
C2 H22 0.989 no
C3 N4 1.464(4) yes
C3 C8 1.549(4) yes
C3 H31 1.012 no
N4 C5 1.340(4) yes
N4 H41 0.848 no
C5 O6 1.238(4) yes
C5 C7 1.508(4) yes
C7 C8 1.543(4) yes
C7 H71 0.988 no
C7 H72 0.987 no
C8 N9 1.467(4) yes
C8 H81 0.998 no
N9 C10 1.483(4) yes
N9 H91 0.884 no
C10 C11 1.520(5) yes
C10 C12 1.515(6) yes
C10 H101 1.004 no
C11 H111 0.967 no
C11 H112 0.958 no
C11 H113 0.969 no
C12 H121 0.968 no
C12 H122 0.964 no
C12 H123 0.969 no

loop_
_geom_hbond_atom_site_label_D
_geom_hbond_atom_site_label_H
_geom_hbond_atom_site_label_A
_geom_hbond_site_symmetry_A
_geom_hbond_angle_DHA
_geom_hbond_distance_DH
_geom_hbond_distance_HA
_geom_hbond_distance_DA
_geom_hbond_publ_flag
C7 H72 O6 3_645 137.41(9) 0.987 2.563 3.357(5) yes
N9 H91 O6 3_655 156.95(9) 0.884 2.182 3.015(5) yes
N4 H41 O1 3_655 169.26(10) 0.848 2.002 2.840(5) yes
O1 H11 N9 6_646 170.35(11) 0.839 1.921 2.752(5) yes
